data_2000816
loop_
_publ_author_name
'Crocock, B.'
'Long, C.'
'Howie, R. A.'

_publ_section_title
;
 The synthesis and structure of the pyridine-substituted derivative of
 tricarbonyl(\h^5^-methylcyclopentadienyl)manganese(I)
;
_journal_issue 6
_journal_name_full 'Acta Crystallographica Section C'
_journal_page_first 1004
_journal_page_last 1007
_journal_paper_doi 10.1107/S0108270191013161
_journal_volume 48
_journal_year 1992
_chemical_formula_sum 'C13 H12 Mn N O2'
_chemical_formula_weight 269.18
_symmetry_cell_setting monoclinic
_symmetry_space_group_name_Hall '-P 2ybc'
_symmetry_space_group_name_H-M 'P 1 21/c 1'
_cell_angle_alpha 90
_cell_angle_beta 103.10(6)
_cell_angle_gamma 90
_cell_formula_units_Z 8
_cell_length_a 7.761(5)
_cell_length_b 20.578(10)
_cell_length_c 15.634(11)
_cell_volume 2432(3)
_diffrn_radiation_type Mo
_diffrn_radiation_wavelength 0.710692
_exptl_absorpt_coefficient_mu 1.03
_exptl_crystal_density_diffrn 1.47
_exptl_crystal_density_meas 1.45(5)
_exptl_crystal_F_000 1104
_cod_data_source_file ab0251.cif
_cod_data_source_block ab0251a
_cod_original_cell_volume 2432
_cod_original_formula_sum 'C13 H12 Mn1 N1 O2'
_cod_database_code 2000816

loop_
_atom_site_label
_atom_site_fract_x
_atom_site_fract_y
_atom_site_fract_z
_atom_site_U_iso_or_equiv
Mn(1) .03430(10) .20450(10) .13020(10) .0390(10)
N(1) -.0664(5) .1713(2) .2305(2) .0370(10)
C(1) -.0020(7) .1174(3) .2763(3) .0500(10)
C(2) -.0504(8) .0976(3) .3517(4) .060(2)
C(3) -.1737(8) .1335(4) .3816(4) .068(2)
C(4) -.2456(8) .1883(3) .3345(4) .061(2)
C(5) -.1908(7) .2045(3) .2596(3) .0490(10)
C(6) .3103(7) .2234(3) .1878(4) .054(2)
C(7) .2685(8) .2387(3) .0973(4) .063(2)
C(8) .1413(9) .2885(3) .0835(4) .071(2)
C(9) .1050(8) .3045(3) .1674(4) .063(2)
C(10) .2106(7) .2634(3) .2310(4) .0500(10)
C(11) .2255(10) .2644(4) .3282(4) .076(2)
C(12) .0595(7) .1284(3) .0825(3) .0480(10)
C(13) -.1769(8) .2158(3) .0600(3) .0490(10)
O(1) .0833(6) .0799(2) .0487(3) .0770(10)
O(2) -.3130(6) .2233(2) .0119(3) .0730(10)
Mn(1A) .53500(10) .03380(10) .66810(10) .0340(10)
N(1A) .4392(5) .0063(2) .7736(2) .0400(10)
C(1A) .3196(7) .0444(3) .8004(4) .059(2)
C(2A) .2546(8) .0293(4) .8731(4) .077(2)
C(3A) .3115(9) -.0259(4) .9203(4) .074(2)
C(4A) .4334(10) -.0634(3) .8942(4) .075(2)
C(5A) .4941(8) -.0460(3) .8209(3) .054(2)
C(6A) .5975(7) .1345(2) .6926(3) .0470(10)
C(7A) .6189(8) .1163(3) .6082(3) .0500(10)
C(8A) .7502(7) .0690(3) .6188(3) .0510(10)
C(9A) .8138(6) .0576(3) .7109(3) .0460(10)
C(10A) .7203(7) .0995(2) .7556(3) .0420(10)
C(11A) .7485(9) .1056(3) .8539(4) .067(2)
C(12A) .3206(7) .0391(3) .5977(3) .0430(10)
C(13A) .5630(7) -.0460(2) .6330(3) .0420(10)
O(1A) .1826(5) .0430(2) .5511(2) .0610(10)
O(2A) .5850(5) -.0974(2) .6068(3) .0590(10)
H1 .0939 .0888 .2524 ?
H2 .0077 .0547 .3865 ?
H3 -.2142 .1196 .4407 ?
H4 -.3426 .2175 .3566 ?
H5 -.2493 .2462 .2221 ?
H6 .4027 .1862 .2176 ?
H7 .3248 .2167 .0471 ?
H8 .0820 .3110 .0215 ?
H9 .0106 .3401 .1790 ?
H11a .1019 .2818 .3402 ?
H11b .3302 .2979 .3563 ?
H11c .2549 .2171 .3580 ?
H1A .2734 .0875 .7629 ?
H2A .1600 .0609 .8933 ?
H3A .2602 -.0390 .9767 ?
H4A .4813 -.1069 .9305 ?
H5A .5919 -.0763 .8011 ?
H6A .5034 .1694 .7063 ?
H7A .5463 .1356 .5463 ?
H8A .7958 .0448 .5667 ?
H9A .9153 .0234 .7405 ?
H11Aa .7823 .0580 .8816 ?
H11Ab .6282 .1222 .8707 ?
H11Ac .8545 .1391 .8800 ?
